data_7011488
loop_
_publ_author_name
'Baker, Robert J.'
'Cole, Marcus L.'
'Jones, Cameron'
'Mahon, Mary F.'

_publ_section_title
;
 Bidentate N-heterocyclic carbene complexes of Group 13 trihydrides and
 trihalides
;
_journal_issue 9
_journal_name_full 'Journal of the Chemical Society, Dalton Transactions'
_journal_page_first 1992
_journal_paper_doi 10.1039/b200500j
_journal_year 2002
_chemical_formula_sum 'C17 H30 Cl4 N4'
_chemical_formula_weight 432.25
_space_group_IT_number 15
_symmetry_cell_setting orthorhombic
_symmetry_space_group_name_Hall '-C 2yc'
_symmetry_space_group_name_H-M 'C 1 2/c 1'
_atom_sites_solution_hydrogens geom
_atom_sites_solution_primary direct
_atom_sites_solution_secondary difmap
_audit_creation_method SHELXL-97
_cell_angle_alpha 90.00
_cell_angle_beta 109.40(3)
_cell_angle_gamma 90.00
_cell_formula_units_Z 4
_cell_length_a 13.401(3)
_cell_length_b 15.748(3)
_cell_length_c 11.461(2)
_cell_measurement_temperature 150(2)
_cell_volume 2281.4(9)
_computing_structure_refinement 'SHELXL-97 (Sheldrick, 1997)'
_computing_structure_solution 'SHELXS-97 (Sheldrick, 1990)'
_diffrn_ambient_temperature 293(2)
_diffrn_measured_fraction_theta_full 0.990
_diffrn_measured_fraction_theta_max 0.990
_diffrn_measurement_device_type 'Kappa CCD'
_diffrn_radiation_monochromator graphite
_diffrn_radiation_source 'fine-focus sealed tube'
_diffrn_radiation_type MoK\a
_diffrn_radiation_wavelength 0.71073
_diffrn_reflns_av_R_equivalents 0.0395
_diffrn_reflns_av_sigmaI/netI 0.0312
_diffrn_reflns_limit_h_max 16
_diffrn_reflns_limit_h_min -16
_diffrn_reflns_limit_k_max 19
_diffrn_reflns_limit_k_min -19
_diffrn_reflns_limit_l_max 14
_diffrn_reflns_limit_l_min -14
_diffrn_reflns_number 14903
_diffrn_reflns_theta_full 26.09
_diffrn_reflns_theta_max 26.09
_diffrn_reflns_theta_min 2.41
_exptl_absorpt_coefficient_mu 0.527
_exptl_absorpt_correction_type none
_exptl_crystal_colour colorless
_exptl_crystal_density_diffrn 1.258
_exptl_crystal_density_method 'not measured'
_exptl_crystal_description block
_exptl_crystal_F_000 912
_exptl_crystal_size_max 0.10
_exptl_crystal_size_mid 0.10
_exptl_crystal_size_min 0.10
_refine_diff_density_max 0.236
_refine_diff_density_min -0.276
_refine_diff_density_rms 0.055
_refine_ls_extinction_method none
_refine_ls_goodness_of_fit_ref 1.052
_refine_ls_hydrogen_treatment mixed
_refine_ls_matrix_type full
_refine_ls_number_parameters 117
_refine_ls_number_reflns 2244
_refine_ls_number_restraints 0
_refine_ls_restrained_S_all 1.052
_refine_ls_R_factor_all 0.0375
_refine_ls_R_factor_gt 0.0311
_refine_ls_shift/su_max 0.000
_refine_ls_shift/su_mean 0.000
_refine_ls_structure_factor_coef Fsqd
_refine_ls_weighting_details 'calc w=1/[\s^2^(Fo^2^)+(0.0303P)^2^+1.9135P] where P=(Fo^2^+2Fc^2^)/3'
_refine_ls_weighting_scheme calc
_refine_ls_wR_factor_gt 0.0742
_refine_ls_wR_factor_ref 0.0771
_reflns_number_gt 2004
_reflns_number_total 2244
_reflns_threshold_expression >2sigma(I)
_cod_data_source_file b200500j.txt
_cod_data_source_block cmpd11
_cod_original_cell_volume 2281.4(8)
_cod_original_sg_symbol_H-M C2/c
_cod_database_code 7011488

loop_
_symmetry_equiv_pos_as_xyz
'x, y, z'
'-x, y, -z+1/2'
'x+1/2, y+1/2, z'
'-x+1/2, y+1/2, -z+1/2'
'-x, -y, -z'
'x, -y, z-1/2'
'-x+1/2, -y+1/2, -z'
'x+1/2, -y+1/2, z-1/2'

loop_
_atom_site_label
_atom_site_type_symbol
_atom_site_fract_x
_atom_site_fract_y
_atom_site_fract_z
_atom_site_U_iso_or_equiv
_atom_site_adp_type
_atom_site_occupancy
_atom_site_symmetry_multiplicity
_atom_site_calc_flag
_atom_site_refinement_flags
_atom_site_disorder_assembly
_atom_site_disorder_group
Cl1 Cl 0.17839(3) 0.33863(2) 0.58872(3) 0.02327(12) Uani 1 1 d . . .
Cl2 Cl -0.59168(5) 0.26362(4) 0.13628(6) 0.0686(2) Uani 1 1 d . . .
N1 N -0.21279(9) 0.41879(7) 0.22326(10) 0.0187(3) Uani 1 1 d . . .
N2 N -0.09034(9) 0.32442(7) 0.29077(11) 0.0211(3) Uani 1 1 d . . .
C1 C -0.18497(11) 0.33999(9) 0.20670(13) 0.0197(3) Uani 1 1 d . . .
H1 H -0.2245 0.3021 0.1469 0.024 Uiso 1 1 calc R . .
C2 C -0.13316(11) 0.45482(9) 0.32100(13) 0.0240(3) Uani 1 1 d . . .
H2 H -0.1326 0.5095 0.3519 0.029 Uiso 1 1 calc R . .
C3 C -0.05687(12) 0.39595(10) 0.36278(14) 0.0258(3) Uani 1 1 d . . .
H3 H 0.0064 0.4022 0.4278 0.031 Uiso 1 1 calc R . .
C4 C -0.02788(12) 0.24702(9) 0.29817(14) 0.0252(3) Uani 1 1 d . . .
H4A H -0.0740 0.1979 0.2853 0.030 Uiso 1 1 calc R . .
H4B H 0.0244 0.2426 0.3801 0.030 Uiso 1 1 calc R . .
C5 C -0.31164(11) 0.46413(9) 0.14817(12) 0.0202(3) Uani 1 1 d . . .
C6 C -0.27821(13) 0.54033(10) 0.08743(14) 0.0284(3) Uani 1 1 d . . .
H6A H -0.2376 0.5788 0.1502 0.043 Uiso 1 1 calc R . .
H6B H -0.3400 0.5689 0.0345 0.043 Uiso 1 1 calc R . .
H6C H -0.2360 0.5212 0.0393 0.043 Uiso 1 1 calc R . .
C7 C -0.36912(12) 0.49254(10) 0.23609(14) 0.0264(3) Uani 1 1 d . . .
H7A H -0.3855 0.4438 0.2767 0.040 Uiso 1 1 calc R . .
H7B H -0.4334 0.5212 0.1901 0.040 Uiso 1 1 calc R . .
H7C H -0.3246 0.5305 0.2968 0.040 Uiso 1 1 calc R . .
C8 C -0.37975(12) 0.40257(10) 0.05154(14) 0.0269(3) Uani 1 1 d . . .
H8A H -0.3418 0.3847 -0.0019 0.040 Uiso 1 1 calc R . .
H8B H -0.4441 0.4303 0.0036 0.040 Uiso 1 1 calc R . .
H8C H -0.3963 0.3539 0.0922 0.040 Uiso 1 1 calc R . .
C9 C -0.5000 0.20117(17) 0.2500 0.0488(7) Uani 1 2 d S . .
H9A H -0.5379 0.1649 0.2894 0.059 Uiso 0.50 1 calc PR . .
H9B H -0.4621 0.1649 0.2106 0.059 Uiso 0.50 1 calc PR . .

loop_
_atom_site_aniso_label
_atom_site_aniso_U_11
_atom_site_aniso_U_22
_atom_site_aniso_U_33
_atom_site_aniso_U_23
_atom_site_aniso_U_13
_atom_site_aniso_U_12
Cl1 0.0243(2) 0.02000(19) 0.0244(2) -0.00013(13) 0.00658(14) 0.00337(13)
Cl2 0.0739(4) 0.0560(4) 0.0873(4) 0.0164(3) 0.0422(3) 0.0082(3)
N1 0.0167(6) 0.0191(6) 0.0190(6) -0.0009(5) 0.0041(5) -0.0003(5)
N2 0.0196(6) 0.0170(6) 0.0240(6) 0.0010(5) 0.0039(5) 0.0000(5)
C1 0.0180(7) 0.0192(7) 0.0208(7) -0.0003(5) 0.0051(5) -0.0015(5)
C2 0.0222(7) 0.0221(7) 0.0233(7) -0.0062(6) 0.0016(6) -0.0010(6)
C3 0.0215(7) 0.0248(8) 0.0253(7) -0.0042(6) -0.0003(6) -0.0008(6)
C4 0.0230(8) 0.0155(7) 0.0332(8) 0.0040(6) 0.0044(6) 0.0014(6)
C5 0.0172(7) 0.0225(7) 0.0185(7) 0.0012(6) 0.0026(5) 0.0031(6)
C6 0.0300(8) 0.0281(8) 0.0258(8) 0.0054(6) 0.0073(6) 0.0025(7)
C7 0.0213(7) 0.0326(9) 0.0246(7) -0.0014(6) 0.0069(6) 0.0046(6)
C8 0.0203(7) 0.0300(8) 0.0253(8) -0.0033(6) 0.0009(6) 0.0027(6)
C9 0.0585(18) 0.0337(14) 0.0706(19) 0.000 0.0436(16) 0.000

loop_
_atom_type_symbol
_atom_type_description
_atom_type_scat_dispersion_real
_atom_type_scat_dispersion_imag
_atom_type_scat_source
C C 0.0033 0.0016 'International Tables Vol C Tables 4.2.6.8 and 6.1.1.4'
H H 0.0000 0.0000 'International Tables Vol C Tables 4.2.6.8 and 6.1.1.4'
N N 0.0061 0.0033 'International Tables Vol C Tables 4.2.6.8 and 6.1.1.4'
Cl Cl 0.1484 0.1585 'International Tables Vol C Tables 4.2.6.8 and 6.1.1.4'

loop_
_geom_angle_atom_site_label_1
_geom_angle_atom_site_label_2
_geom_angle_atom_site_label_3
_geom_angle
_geom_angle_site_symmetry_1
_geom_angle_site_symmetry_3
_geom_angle_publ_flag
C1 N1 C2 108.71(12) . . ?
C1 N1 C5 126.85(12) . . ?
C2 N1 C5 124.41(12) . . ?
C1 N2 C3 108.88(12) . . ?
C1 N2 C4 125.56(12) . . ?
C3 N2 C4 125.34(12) . . ?
N1 C1 N2 108.23(12) . . ?
C3 C2 N1 107.20(13) . . ?
C2 C3 N2 106.98(12) . . ?
N2 C4 C4 111.47(10) . 2 ?
N1 C5 C7 107.72(11) . . ?
N1 C5 C8 108.40(12) . . ?
C7 C5 C8 110.76(12) . . ?
N1 C5 C6 107.40(11) . . ?
C7 C5 C6 111.08(12) . . ?
C8 C5 C6 111.33(12) . . ?
Cl2 C9 Cl2 112.23(16) 2_455 . ?

loop_
_geom_bond_atom_site_label_1
_geom_bond_atom_site_label_2
_geom_bond_distance
_geom_bond_site_symmetry_2
_geom_bond_publ_flag
Cl2 C9 1.7639(17) . ?
N1 C1 1.3274(18) . ?
N1 C2 1.3862(18) . ?
N1 C5 1.4993(18) . ?
N2 C1 1.3360(19) . ?
N2 C3 1.3804(19) . ?
N2 C4 1.4650(18) . ?
C2 C3 1.345(2) . ?
C4 C4 1.525(3) 2 ?
C5 C7 1.525(2) . ?
C5 C8 1.526(2) . ?
C5 C6 1.527(2) . ?
C9 Cl2 1.7639(17) 2_455 ?
